data_1553651
loop_
_publ_author_name
'Elsaidi, Sameh K.'
'Mohamed, Mona H.'
'Simon, Cory M.'
'Braun, Efrem'
'Pham, Tony'
'Forrest, Katherine A.'
'Xu, Wenqian'
'Banerjee, Debasis'
'Space, Brian'
'Zaworotko, Michael J.'
'Thallapally, Praveen K.'

_publ_section_title
;
 Effect of ring rotation upon gas adsorption in SIFSIX-3-M (M = Fe, Ni)
 pillared square grid networks.
;
_journal_issue 3
_journal_name_full 'Chemical science'
_journal_page_first 2373
_journal_page_last 2380
_journal_paper_doi 10.1039/c6sc05012c
_journal_volume 8
_journal_year 2017
_chemical_formula_moiety 'C8 H8 F6 Fe N4 O Si'
_chemical_formula_sum 'C8 H8 F6 Fe N4 O Si'
_chemical_formula_weight 374.12
_chemical_name_common SIFSIX-3-Fe
_chemical_name_systematic SIFSIX-3-Fe
_space_group_IT_number 123
_space_group_name_Hall '-P 4 2'
_space_group_name_H-M_alt 'P 4/m m m'
_symmetry_cell_setting tetragonal
_symmetry_space_group_name_H-M 'P 4/m m m'
_atom_sites_solution_hydrogens geom
_atom_sites_solution_primary direct
_atom_sites_solution_secondary difmap
_audit_creation_method SHELXL-97
_audit_update_record
;
2016-11-14 deposited with the CCDC.
2016-12-19 downloaded from the CCDC.
;
_cell_angle_alpha 90.00
_cell_angle_beta 90.00
_cell_angle_gamma 90.00
_cell_formula_units_Z 1
_cell_length_a 7.1831(11)
_cell_length_b 7.1831(11)
_cell_length_c 7.5839(12)
_cell_measurement_reflns_used 276
_cell_measurement_temperature 100(2)
_cell_measurement_theta_max 26.34
_cell_measurement_theta_min 2.69
_cell_volume 391.31(10)
_computing_structure_refinement 'SHELXL-97 (Sheldrick, 2008)'
_computing_structure_solution 'SHELXS-97 (Sheldrick, 2008)'
_diffrn_ambient_temperature 100(2)
_diffrn_measured_fraction_theta_full 1.000
_diffrn_measured_fraction_theta_max 1.000
_diffrn_measurement_device_type 'Bruker APEX II'
_diffrn_radiation_monochromator graphite
_diffrn_radiation_source 'fine-focus sealed tube'
_diffrn_radiation_type MoK\a
_diffrn_radiation_wavelength 0.71073
_diffrn_reflns_av_R_equivalents 0.0651
_diffrn_reflns_av_sigmaI/netI 0.0244
_diffrn_reflns_limit_h_max 8
_diffrn_reflns_limit_h_min -8
_diffrn_reflns_limit_k_max 8
_diffrn_reflns_limit_k_min -7
_diffrn_reflns_limit_l_max 9
_diffrn_reflns_limit_l_min -9
_diffrn_reflns_number 4190
_diffrn_reflns_theta_full 26.34
_diffrn_reflns_theta_max 26.34
_diffrn_reflns_theta_min 2.69
_exptl_absorpt_coefficient_mu 1.103
_exptl_absorpt_correction_T_max 0.924
_exptl_absorpt_correction_T_min 0.916
_exptl_absorpt_correction_type multi-scan
_exptl_absorpt_process_details 'SADABS, Sheldrick (1996)'
_exptl_crystal_colour yellow
_exptl_crystal_density_diffrn 1.588
_exptl_crystal_density_method 'not measured'
_exptl_crystal_description plate
_exptl_crystal_F_000 186
_exptl_crystal_size_max 0.08
_exptl_crystal_size_mid 0.06
_exptl_crystal_size_min 0.02
_refine_diff_density_max 1.168
_refine_diff_density_min -0.355
_refine_diff_density_rms 0.183
_refine_ls_extinction_method none
_refine_ls_goodness_of_fit_ref 1.240
_refine_ls_hydrogen_treatment mixed
_refine_ls_matrix_type full
_refine_ls_number_parameters 27
_refine_ls_number_reflns 276
_refine_ls_number_restraints 0
_refine_ls_restrained_S_all 1.240
_refine_ls_R_factor_all 0.0596
_refine_ls_R_factor_gt 0.0480
_refine_ls_shift/su_max 0.000
_refine_ls_shift/su_mean 0.000
_refine_ls_structure_factor_coef Fsqd
_refine_ls_weighting_details 'calc w=1/[\s^2^(Fo^2^)+(0.1026P)^2^+0.7494P] where P=(Fo^2^+2Fc^2^)/3'
_refine_ls_weighting_scheme calc
_refine_ls_wR_factor_gt 0.1543
_refine_ls_wR_factor_ref 0.1717
_reflns_number_gt 230
_reflns_number_total 276
_reflns_threshold_expression >2sigma(I)
_cod_data_source_file c6sc05012c2.cif
_cod_data_source_block sifsixfe_0m_a
_cod_database_code 1553651

loop_
_symmetry_equiv_pos_as_xyz
'x, y, z'
'-x, -y, z'
'-y, x, z'
'y, -x, z'
'-x, y, -z'
'x, -y, -z'
'y, x, -z'
'-y, -x, -z'
'-x, -y, -z'
'x, y, -z'
'y, -x, -z'
'-y, x, -z'
'x, -y, z'
'-x, y, z'
'-y, -x, z'
'y, x, z'

loop_
_atom_site_label
_atom_site_type_symbol
_atom_site_fract_x
_atom_site_fract_y
_atom_site_fract_z
_atom_site_U_iso_or_equiv
_atom_site_adp_type
_atom_site_occupancy
_atom_site_symmetry_multiplicity
_atom_site_calc_flag
_atom_site_refinement_flags
Fe1 Fe 0.5000 0.5000 0.5000 0.0112(7) Uani 1 16 d S
Si2 Si 0.5000 0.5000 0.0000 0.0046(9) Uani 1 16 d S
F3 F 0.5000 0.5000 0.2351(7) 0.0183(14) Uani 1 8 d S
F4 F 0.3336(4) 0.3336(4) 0.0000 0.0256(12) Uani 1 4 d S
N5 N 0.1950(8) 0.5000 0.5000 0.0159(14) Uani 1 4 d S
C6 C 0.0977(10) 0.4610(14) 0.3558(9) 0.027(4) Uani 0.50 1 d P
H6A H 0.1629 0.4319 0.2487 0.032 Uiso 0.50 1 d PR
OW1 O 0.0000(10) 0.0000(14) 0.0000(9) 0.19(3) Uiso 0.50 16 d SPR
OW2 O 0.0000(10) 0.0000(14) -0.4495(9) 0.17(4) Uiso 0.25 8 d SPR

loop_
_atom_site_aniso_label
_atom_site_aniso_U_11
_atom_site_aniso_U_22
_atom_site_aniso_U_33
_atom_site_aniso_U_23
_atom_site_aniso_U_13
_atom_site_aniso_U_12
Fe1 0.0092(8) 0.0092(8) 0.0153(12) 0.000 0.000 0.000
Si2 0.0048(11) 0.0048(11) 0.0042(17) 0.000 0.000 0.000
F3 0.018(2) 0.018(2) 0.019(3) 0.000 0.000 0.000
F4 0.0284(17) 0.0284(17) 0.020(2) 0.000 0.000 -0.0054(19)
N5 0.009(3) 0.012(3) 0.027(3) 0.000 0.000 0.000
C6 0.014(4) 0.042(11) 0.024(3) -0.008(4) 0.004(3) -0.004(4)

loop_
_atom_type_symbol
_atom_type_description
_atom_type_scat_dispersion_real
_atom_type_scat_dispersion_imag
_atom_type_scat_source
C C 0.0033 0.0016 'International Tables Vol C Tables 4.2.6.8 and 6.1.1.4'
N N 0.0061 0.0033 'International Tables Vol C Tables 4.2.6.8 and 6.1.1.4'
F F 0.0171 0.0103 'International Tables Vol C Tables 4.2.6.8 and 6.1.1.4'
Si Si 0.0817 0.0704 'International Tables Vol C Tables 4.2.6.8 and 6.1.1.4'
Fe Fe 0.3463 0.8444 'International Tables Vol C Tables 4.2.6.8 and 6.1.1.4'
H H 0.0000 0.0000 'International Tables Vol C Tables 4.2.6.8 and 6.1.1.4'
O O 0.0106 0.0060 'International Tables Vol C Tables 4.2.6.8 and 6.1.1.4'

loop_
_geom_angle_atom_site_label_1
_geom_angle_atom_site_label_2
_geom_angle_atom_site_label_3
_geom_angle
_geom_angle_site_symmetry_1
_geom_angle_site_symmetry_3
F3 Fe1 F3 180.0 9_666 .
F3 Fe1 N5 90.0 9_666 11_566
F3 Fe1 N5 90.0 . 11_566
F3 Fe1 N5 90.0 9_666 3_655
F3 Fe1 N5 90.0 . 3_655
N5 Fe1 N5 180.0 11_566 3_655
F3 Fe1 N5 90.000(1) 9_666 9_666
F3 Fe1 N5 90.000(1) . 9_666
N5 Fe1 N5 90.000(1) 11_566 9_666
N5 Fe1 N5 90.0 3_655 9_666
F3 Fe1 N5 90.000(1) 9_666 .
F3 Fe1 N5 90.000(1) . .
N5 Fe1 N5 90.0 11_566 .
N5 Fe1 N5 90.000(1) 3_655 .
N5 Fe1 N5 180.0 9_666 .
F4 Si2 F4 90.0 9_665 11_565
F4 Si2 F4 90.0 9_665 3_655
F4 Si2 F4 180.0 11_565 3_655
F4 Si2 F4 180.0 9_665 .
F4 Si2 F4 90.0 11_565 .
F4 Si2 F4 90.0 3_655 .
F4 Si2 F3 90.0 9_665 .
F4 Si2 F3 90.0 11_565 .
F4 Si2 F3 90.0 3_655 .
F4 Si2 F3 90.0 . .
F4 Si2 F3 90.0 9_665 9_665
F4 Si2 F3 90.0 11_565 9_665
F4 Si2 F3 90.0 3_655 9_665
F4 Si2 F3 90.0 . 9_665
F3 Si2 F3 180.0 . 9_665
Si2 F3 Fe1 180.0 . .
C6 N5 C6 110.9(7) 13_565 6_566
C6 N5 C6 116.5(8) 13_565 10_556
C6 N5 C6 24.4(9) 6_566 10_556
C6 N5 C6 24.4(9) 13_565 .
C6 N5 C6 116.5(8) 6_566 .
C6 N5 C6 110.9(7) 10_556 .
C6 N5 Fe1 121.8(4) 13_565 .
C6 N5 Fe1 121.8(4) 6_566 .
C6 N5 Fe1 121.8(4) 10_556 .
C6 N5 Fe1 121.8(4) . .
C6 C6 N5 77.8(4) 13_565 .
C6 C6 C6 89.999(7) 13_565 14
N5 C6 C6 121.8(4) . 14
C6 C6 C6 68.2(7) 13_565 2_565
N5 C6 C6 114.3(6) . 2_565
C6 C6 C6 21.8(7) 14 2_565
C6 C6 H6A 102.6 13_565 .
N5 C6 H6A 119.0 . .
C6 C6 H6A 119.2 14 .
C6 C6 H6A 122.3 2_565 .

loop_
_geom_bond_atom_site_label_1
_geom_bond_atom_site_label_2
_geom_bond_distance
_geom_bond_site_symmetry_2
Fe1 F3 2.009(6) 9_666
Fe1 F3 2.009(6) .
Fe1 N5 2.191(6) 11_566
Fe1 N5 2.191(6) 3_655
Fe1 N5 2.191(6) 9_666
Fe1 N5 2.191(6) .
Si2 F4 1.690(4) 9_665
Si2 F4 1.690(4) 11_565
Si2 F4 1.690(4) 3_655
Si2 F4 1.690(4) .
Si2 F3 1.783(6) .
Si2 F3 1.783(6) 9_665
N5 C6 1.328(8) 13_565
N5 C6 1.328(8) 6_566
N5 C6 1.328(8) 10_556
N5 C6 1.328(8) .
C6 C6 0.56(2) 13_565
C6 C6 1.403(15) 14
C6 C6 1.511(16) 2_565
C6 H6A 0.9600 .
OW2 OW2 0.766(14) 9_554
